data_1557231
loop_
_publ_author_name
'Li, Chengjie'
'Zhang, Kai'
'Ishida, Masatoshi'
'Li, Qizhao'
'Shimomura, Keito'
'Baryshnikov, Glib'
'Li, Xin'
'Savage, Mathew'
'Wu, Xin-Yan'
'Yang, Sihai'
'Furuta, Hiroyuki'
'Xie, Yongshu'

_publ_section_title
;
 Tripyrrin-armed isosmaragdyrins: synthesis, heterodinuclear coordination,
 and protonation-triggered helical inversion
;
_journal_issue 10
_journal_name_full 'Chemical Science'
_journal_page_first 2790
_journal_page_last 2795
_journal_paper_doi 10.1039/C9SC06197E
_journal_volume 11
_journal_year 2020
_chemical_formula_moiety 'C89 H20 F40 N8 Ni O3, 4(C2 H3 N)'
_chemical_formula_sum 'C97 H32 F40 N12 Ni O3'
_chemical_formula_weight 2232.05
_space_group_crystal_system triclinic
_space_group_IT_number 2
_space_group_name_Hall '-P 1'
_space_group_name_H-M_alt 'P -1'
_atom_sites_solution_hydrogens geom
_atom_sites_solution_primary direct
_atom_sites_solution_secondary difmap
_audit_creation_method SHELXL-2014/7
_audit_update_record
;
2016-10-16 deposited with the CCDC.	2020-02-03 downloaded from the CCDC.
;
_cell_angle_alpha 92.257(3)
_cell_angle_beta 101.581(2)
_cell_angle_gamma 108.230(2)
_cell_formula_units_Z 2
_cell_length_a 14.057(2)
_cell_length_b 14.080(2)
_cell_length_c 24.646(4)
_cell_measurement_reflns_used 9896
_cell_measurement_temperature 173(2)
_cell_measurement_theta_max 27.94
_cell_measurement_theta_min 2.41
_cell_volume 4511.4(12)
_computing_cell_refinement 'Bruker SAINT'
_computing_data_collection 'Bruker APEX2'
_computing_data_reduction 'Bruker SAINT'
_computing_molecular_graphics 'Bruker SHELXTL'
_computing_publication_material 'Bruker SHELXTL'
_computing_structure_refinement 'SHELXL-2014/7 (Sheldrick, 2014)'
_computing_structure_solution 'SHELXS-97 (Sheldrick, 2008)'
_diffrn_ambient_temperature 173(2)
_diffrn_measured_fraction_theta_full 0.980
_diffrn_measured_fraction_theta_max 0.981
_diffrn_measurement_device_type 'Bruker APEX-II CCD'
_diffrn_measurement_method '\f and \w scans'
_diffrn_radiation_type MoK\a
_diffrn_radiation_wavelength 0.71075
_diffrn_reflns_av_R_equivalents 0.0238
_diffrn_reflns_av_unetI/netI 0.0953
_diffrn_reflns_Laue_measured_fraction_full 0.980
_diffrn_reflns_Laue_measured_fraction_max 0.981
_diffrn_reflns_limit_h_max 17
_diffrn_reflns_limit_h_min -17
_diffrn_reflns_limit_k_max 17
_diffrn_reflns_limit_k_min -11
_diffrn_reflns_limit_l_max 31
_diffrn_reflns_limit_l_min -31
_diffrn_reflns_number 31515
_diffrn_reflns_point_group_measured_fraction_full 0.980
_diffrn_reflns_point_group_measured_fraction_max 0.981
_diffrn_reflns_theta_full 25.242
_diffrn_reflns_theta_max 26.999
_diffrn_reflns_theta_min 0.848
_exptl_absorpt_coefficient_mu 0.359
_exptl_absorpt_correction_T_max 0.746
_exptl_absorpt_correction_T_min 0.675
_exptl_absorpt_correction_type multi-scan
_exptl_absorpt_process_details sadabs
_exptl_crystal_colour black
_exptl_crystal_density_diffrn 1.643
_exptl_crystal_description block
_exptl_crystal_F_000 2220
_exptl_crystal_size_max 0.600
_exptl_crystal_size_mid 0.340
_exptl_crystal_size_min 0.100
_refine_diff_density_max 1.213
_refine_diff_density_min -0.803
_refine_diff_density_rms 0.109
_refine_ls_extinction_method none
_refine_ls_goodness_of_fit_ref 1.050
_refine_ls_hydrogen_treatment constr
_refine_ls_matrix_type full
_refine_ls_number_parameters 1379
_refine_ls_number_reflns 19290
_refine_ls_number_restraints 358
_refine_ls_restrained_S_all 1.067
_refine_ls_R_factor_all 0.1020
_refine_ls_R_factor_gt 0.0744
_refine_ls_shift/su_max 0.000
_refine_ls_shift/su_mean 0.000
_refine_ls_structure_factor_coef Fsqd
_refine_ls_weighting_details 'w=1/[\s^2^(Fo^2^)+(0.1500P)^2^+6.0000P] where P=(Fo^2^+2Fc^2^)/3'
_refine_ls_weighting_scheme calc
_refine_ls_wR_factor_gt 0.2149
_refine_ls_wR_factor_ref 0.2485
_reflns_Friedel_coverage 0.000
_reflns_number_gt 13982
_reflns_number_total 19290
_reflns_threshold_expression 'I > 2\s(I)'
_cod_data_source_file c9sc06197e2.cif
_cod_data_source_block shelxl_CCDC3
_cod_depositor_comments
;Adding full bibliography for 1557228--1557232.cif.

 Adding full bibliography for 1557228--1557232.cif.
;
_cod_database_code 1557231
_shelx_shelxl_version_number 2014/7
_shelx_space_group_comment
;
The symmetry employed for this shelxl refinement is uniquely defined
by the following loop, which should always be used as a source of
symmetry information in preference to the above space-group names.
They are only intended as comments.
;
_shelx_estimated_absorpt_t_min 0.813
_shelx_estimated_absorpt_t_max 0.965

loop_
_space_group_symop_operation_xyz
'x, y, z'
'-x, -y, -z'

loop_
_atom_site_label
_atom_site_type_symbol
_atom_site_fract_x
_atom_site_fract_y
_atom_site_fract_z
_atom_site_U_iso_or_equiv
_atom_site_adp_type
_atom_site_occupancy
_atom_site_site_symmetry_order
_atom_site_calc_flag
_atom_site_refinement_flags_posn
_atom_site_refinement_flags_adp
Ni1 Ni 0.27457(3) 0.19988(3) 0.11712(2) 0.02287(13) Uani 1 1 d . .
F1 F -0.0245(2) -0.17462(19) 0.09300(10) 0.0465(6) Uani 1 1 d . U
F2 F -0.1007(3) -0.3496(3) 0.13492(16) 0.0971(15) Uani 1 1 d . U
F3 F 0.0115(5) -0.3926(3) 0.2270(2) 0.167(3) Uani 1 1 d . U
F4 F 0.1950(4) -0.2602(3) 0.28077(17) 0.119(2) Uani 1 1 d . U
F5 F 0.2662(2) -0.08246(19) 0.24229(11) 0.0502(7) Uani 1 1 d . U
F6 F 0.0365(2) 0.3655(2) 0.17962(10) 0.0464(6) Uani 1 1 d . .
F7 F -0.1224(2) 0.4340(2) 0.17648(14) 0.0620(8) Uani 1 1 d . .
F8 F -0.2630(2) 0.4120(2) 0.08048(16) 0.0626(8) Uani 1 1 d . .
F9 F -0.2503(2) 0.3107(3) -0.01291(14) 0.0661(9) Uani 1 1 d . .
F10 F -0.0940(2) 0.2360(2) -0.00951(10) 0.0504(7) Uani 1 1 d . .
F11 F 0.2283(2) 0.2000(3) -0.09863(11) 0.0633(9) Uani 1 1 d . .
F12 F 0.2755(3) 0.2530(4) -0.19534(12) 0.116(2) Uani 1 1 d . .
F13 F 0.4592(3) 0.3928(4) -0.19627(14) 0.117(2) Uani 1 1 d . .
F14 F 0.5942(3) 0.4801(3) -0.09850(14) 0.0895(14) Uani 1 1 d . .
F15 F 0.5478(2) 0.4265(2) -0.00208(11) 0.0527(7) Uani 1 1 d . .
F16 F 0.69959(19) 0.2583(2) 0.17070(11) 0.0447(6) Uani 1 1 d . .
F17 F 0.8553(2) 0.1996(3) 0.22222(15) 0.0634(8) Uani 1 1 d . .
F18 F 0.8175(2) 0.0358(3) 0.27806(17) 0.0768(11) Uani 1 1 d . .
F19 F 0.6230(2) -0.0686(3) 0.28360(15) 0.0658(9) Uani 1 1 d . .
F20 F 0.4658(2) -0.0105(2) 0.23235(12) 0.0484(6) Uani 1 1 d . .
F21 F 0.0854(3) 0.0840(3) 0.43910(16) 0.0814(12) Uani 1 1 d . .
F22 F -0.1026(4) 0.0292(3) 0.4632(2) 0.1088(17) Uani 1 1 d . .
F23 F -0.2592(3) -0.1243(3) 0.39950(19) 0.0865(13) Uani 1 1 d . .
F24 F -0.2292(3) -0.2177(3) 0.30995(16) 0.0876(13) Uani 1 1 d . .
F25 F -0.0437(3) -0.1603(3) 0.28410(13) 0.0753(11) Uani 1 1 d . .
F26 F 0.5839(3) -0.0534(2) 0.49978(11) 0.0558(8) Uani 1 1 d . .
F27 F 0.6491(3) -0.2083(3) 0.52608(14) 0.0658(9) Uani 1 1 d . .
F28 F 0.6047(3) -0.3676(2) 0.45018(18) 0.0721(10) Uani 1 1 d . .
F29 F 0.4880(3) -0.3733(2) 0.34687(18) 0.0836(12) Uani 1 1 d . .
F30 F 0.4219(3) -0.2179(2) 0.31963(13) 0.0607(8) Uani 1 1 d . .
F31 F 0.7551(2) 0.3271(2) 0.49735(11) 0.0503(7) Uani 1 1 d . .
F32 F 0.9252(2) 0.4827(3) 0.52986(14) 0.0720(10) Uani 1 1 d . .
F33 F 0.9539(3) 0.6482(3) 0.4769(2) 0.0976(15) Uani 1 1 d . .
F34 F 0.8094(4) 0.6546(3) 0.3870(2) 0.1098(16) Uani 1 1 d . .
F35 F 0.6399(3) 0.4965(2) 0.35019(14) 0.0668(9) Uani 1 1 d . .
F36 F 0.2673(4) 0.6202(4) 0.3801(2) 0.1172(19) Uani 1 1 d . U
F37 F 0.0694(5) 0.6013(7) 0.3381(3) 0.182(3) Uani 1 1 d . U
F38 F -0.0782(4) 0.4097(9) 0.3325(3) 0.214(4) Uani 1 1 d . U
F39 F -0.0242(3) 0.2606(5) 0.3767(3) 0.156(3) Uani 1 1 d . U
F40 F 0.1739(3) 0.2904(3) 0.4269(3) 0.1158(19) Uani 1 1 d . U
O1 O 0.2452(2) -0.0058(2) 0.13054(12) 0.0377(6) Uani 1 1 d . .
O2 O 0.3779(2) 0.5276(2) 0.47259(11) 0.0360(6) Uani 1 1 d . .
O3 O 0.29846(19) 0.33523(18) 0.22507(10) 0.0255(5) Uani 1 1 d . .
N1 N 0.1426(2) 0.1397(2) 0.12787(11) 0.0224(6) Uani 1 1 d . .
N2 N 0.2201(2) 0.2605(2) 0.05808(11) 0.0260(6) Uani 1 1 d . .
N3 N 0.3976(2) 0.2172(2) 0.09383(12) 0.0278(6) Uani 1 1 d . .
N4 N 0.3408(2) 0.1963(2) 0.19144(11) 0.0213(6) Uani 1 1 d . .
N5 N 0.2283(2) 0.1080(2) 0.28891(12) 0.0235(6) Uani 1 1 d . .
H5N H 0.2798 0.0841 0.2949 0.028 Uiso 1 1 calc R U
N6 N 0.3048(2) -0.0029(2) 0.36412(13) 0.0278(6) Uani 1 1 d . .
N7 N 0.5065(2) 0.1363(2) 0.38889(12) 0.0248(6) Uani 1 1 d . .
H7N H 0.4437 0.1393 0.3819 0.030 Uiso 1 1 calc R U
N8 N 0.4780(2) 0.4014(2) 0.42396(12) 0.0247(6) Uani 1 1 d . .
H8N H 0.5183 0.4305 0.4564 0.030 Uiso 1 1 calc R U
C1 C 0.1649(3) -0.0226(3) 0.14692(15) 0.0306(8) Uani 1 1 d . .
C2 C 0.1079(3) 0.0470(3) 0.14646(14) 0.0252(7) Uani 1 1 d . .
C3 C 0.0062(3) 0.0296(3) 0.15333(14) 0.0276(7) Uani 1 1 d . .
H3 H -0.0348 -0.0278 0.1668 0.033 Uiso 1 1 calc R U
C4 C -0.0219(3) 0.1110(3) 0.13688(14) 0.0269(7) Uani 1 1 d . .
H4 H -0.0857 0.1208 0.1371 0.032 Uiso 1 1 calc R U
C5 C 0.0624(3) 0.1773(3) 0.11960(14) 0.0246(7) Uani 1 1 d . .
C6 C 0.0655(3) 0.2606(3) 0.08846(14) 0.0269(7) Uani 1 1 d . .
C7 C 0.1388(3) 0.2959(3) 0.05796(15) 0.0289(7) Uani 1 1 d . .
C8 C 0.1391(3) 0.3677(3) 0.01694(16) 0.0355(8) Uani 1 1 d . .
H8 H 0.0930 0.4048 0.0087 0.043 Uiso 1 1 calc R U
C9 C 0.2189(3) 0.3709(3) -0.00730(16) 0.0357(9) Uani 1 1 d . .
H9 H 0.2383 0.4104 -0.0361 0.043 Uiso 1 1 calc R U
C10 C 0.2682(3) 0.3039(3) 0.01854(14) 0.0315(8) Uani 1 1 d . .
C11 C 0.3554(3) 0.2845(3) 0.00654(14) 0.0321(8) Uani 1 1 d . .
C12 C 0.4119(3) 0.2387(3) 0.04203(15) 0.0322(8) Uani 1 1 d . .
C13 C 0.4972(3) 0.2072(4) 0.03219(16) 0.0397(10) Uani 1 1 d . .
H13 H 0.5231 0.2133 -0.0007 0.048 Uiso 1 1 calc R U
C14 C 0.5324(3) 0.1686(3) 0.07696(15) 0.0359(9) Uani 1 1 d . .
H14 H 0.5863 0.1404 0.0817 0.043 Uiso 1 1 calc R U
C15 C 0.4720(3) 0.1779(3) 0.11790(15) 0.0300(8) Uani 1 1 d . .
C16 C 0.4886(3) 0.1575(3) 0.17252(15) 0.0260(7) Uani 1 1 d . .
C17 C 0.4310(3) 0.1852(3) 0.20877(13) 0.0222(6) Uani 1 1 d . .
C18 C 0.4726(3) 0.2177(3) 0.26821(14) 0.0240(7) Uani 1 1 d . .
H18 H 0.5333 0.2102 0.2898 0.029 Uiso 1 1 calc R U
C19 C 0.4109(2) 0.2596(2) 0.28692(13) 0.0207(6) Uani 1 1 d . .
C20 C 0.3168(3) 0.2463(2) 0.23947(13) 0.0207(6) Uani 1 1 d . .
C21 C 0.2223(2) 0.1840(2) 0.25796(13) 0.0211(6) Uani 1 1 d . .
C22 C 0.1304(3) 0.2008(3) 0.25824(14) 0.0242(7) Uani 1 1 d . .
H22 H 0.1071 0.2506 0.2403 0.029 Uiso 1 1 calc R U
C23 C 0.0786(3) 0.1308(3) 0.28983(14) 0.0267(7) Uani 1 1 d . .
H23 H 0.0126 0.1233 0.2966 0.032 Uiso 1 1 calc R U
C24 C 0.1408(3) 0.0737(3) 0.30978(14) 0.0257(7) Uani 1 1 d . .
C25 C 0.1290(3) -0.0024(3) 0.34669(16) 0.0298(8) Uani 1 1 d . .
C26 C 0.2041(3) -0.0405(3) 0.37028(16) 0.0309(8) Uani 1 1 d . .
C27 C 0.1929(3) -0.1266(3) 0.40193(19) 0.0385(9) Uani 1 1 d . .
H27 H 0.1329 -0.1648 0.4133 0.046 Uiso 1 1 calc R U
C28 C 0.2840(3) -0.1416(3) 0.41185(18) 0.0381(9) Uani 1 1 d . .
H28 H 0.3003 -0.1940 0.4306 0.046 Uiso 1 1 calc R U
C29 C 0.3536(3) -0.0622(3) 0.38835(15) 0.0297(8) Uani 1 1 d . .
C30 C 0.4615(3) -0.0446(3) 0.39407(15) 0.0286(7) Uani 1 1 d . .
C31 C 0.5295(3) 0.0481(3) 0.39280(14) 0.0265(7) Uani 1 1 d . .
C32 C 0.6409(3) 0.0782(3) 0.40052(17) 0.0322(8) Uani 1 1 d . .
H32 H 0.6801 0.0338 0.4033 0.039 Uiso 1 1 calc R U
C33 C 0.6792(3) 0.1795(3) 0.40312(16) 0.0308(8) Uani 1 1 d . .
H33 H 0.7497 0.2182 0.4080 0.037 Uiso 1 1 calc R U
C34 C 0.5940(3) 0.2192(3) 0.39719(14) 0.0255(7) Uani 1 1 d . .
C35 C 0.5953(3) 0.3168(3) 0.40029(14) 0.0242(7) Uani 1 1 d . .
C36 C 0.4998(3) 0.3408(2) 0.38771(14) 0.0218(6) Uani 1 1 d . .
C37 C 0.4178(3) 0.3119(2) 0.34029(13) 0.0224(6) Uani 1 1 d . .
C38 C 0.3456(3) 0.3559(3) 0.35104(14) 0.0258(7) Uani 1 1 d . .
H38 H 0.2815 0.3489 0.3268 0.031 Uiso 1 1 calc R U
C39 C 0.3832(3) 0.4107(3) 0.40261(14) 0.0252(7) Uani 1 1 d . .
C40 C 0.3362(3) 0.4685(3) 0.42998(15) 0.0285(7) Uani 1 1 d . .
C41 C 0.1212(3) -0.1219(3) 0.16825(16) 0.0336(8) Uani 1 1 d . U
C42 C 0.0280(4) -0.1920(3) 0.14087(17) 0.0406(9) Uani 1 1 d . U
C43 C -0.0096(5) -0.2820(4) 0.1608(2) 0.0636(15) Uani 1 1 d . U
C44 C 0.0462(6) -0.3050(4) 0.2082(3) 0.084(2) Uani 1 1 d . U
C45 C 0.1404(5) -0.2366(4) 0.2351(2) 0.0702(16) Uani 1 1 d . U
C46 C 0.1755(4) -0.1466(3) 0.21532(19) 0.0455(10) Uani 1 1 d . U
C47 C -0.0220(3) 0.3006(3) 0.08463(15) 0.0293(7) Uani 1 1 d . .
C48 C -0.0343(3) 0.3503(3) 0.13158(17) 0.0338(8) Uani 1 1 d . .
C49 C -0.1149(3) 0.3865(3) 0.1303(2) 0.0405(9) Uani 1 1 d . .
C50 C -0.1861(3) 0.3748(3) 0.0817(2) 0.0412(10) Uani 1 1 d . .
C51 C -0.1781(3) 0.3256(4) 0.0347(2) 0.0433(10) Uani 1 1 d . .
C52 C -0.0977(3) 0.2882(3) 0.03641(17) 0.0360(9) Uani 1 1 d . .
C53 C 0.3849(3) 0.3132(4) -0.04667(15) 0.0384(9) Uani 1 1 d . .
C54 C 0.3183(4) 0.2699(4) -0.09745(17) 0.0503(12) Uani 1 1 d . .
C55 C 0.3420(4) 0.2967(5) -0.14772(19) 0.0687(18) Uani 1 1 d . .
C56 C 0.4346(5) 0.3679(6) -0.1476(2) 0.079(2) Uani 1 1 d . .
C57 C 0.5034(4) 0.4113(5) -0.0987(2) 0.0643(16) Uani 1 1 d . .
C58 C 0.4778(3) 0.3827(4) -0.04851(17) 0.0469(11) Uani 1 1 d . .
C59 C 0.5760(3) 0.1242(3) 0.19819(15) 0.0284(7) Uani 1 1 d . .
C60 C 0.6773(3) 0.1759(3) 0.19670(16) 0.0330(8) Uani 1 1 d . .
C61 C 0.7574(3) 0.1468(4) 0.2231(2) 0.0437(10) Uani 1 1 d . .
C62 C 0.7395(4) 0.0636(4) 0.2521(2) 0.0479(11) Uani 1 1 d . .
C63 C 0.6407(4) 0.0112(4) 0.2555(2) 0.0445(10) Uani 1 1 d . .
C64 C 0.5610(3) 0.0417(3) 0.22850(17) 0.0347(8) Uani 1 1 d . .
C65 C 0.0260(3) -0.0374(3) 0.36124(17) 0.0345(9) Uani 1 1 d . .
C66 C 0.0092(4) 0.0093(4) 0.4069(2) 0.0491(11) Uani 1 1 d . .
C67 C -0.0876(5) -0.0197(4) 0.4192(3) 0.0602(15) Uani 1 1 d . .
C68 C -0.1661(4) -0.0957(4) 0.3868(3) 0.0578(14) Uani 1 1 d . .
C69 C -0.1521(4) -0.1448(4) 0.3415(2) 0.0560(14) Uani 1 1 d . .
C70 C -0.0558(3) -0.1137(4) 0.3290(2) 0.0450(11) Uani 1 1 d . .
C71 C 0.5005(3) -0.1304(3) 0.40786(17) 0.0320(8) Uani 1 1 d . .
C72 C 0.5591(3) -0.1306(3) 0.46075(18) 0.0370(9) Uani 1 1 d . .
C73 C 0.5930(4) -0.2111(4) 0.4752(2) 0.0452(11) Uani 1 1 d . .
C74 C 0.5692(4) -0.2911(4) 0.4362(2) 0.0498(12) Uani 1 1 d . .
C75 C 0.5118(4) -0.2934(3) 0.3841(2) 0.0511(12) Uani 1 1 d . .
C76 C 0.4780(3) -0.2128(3) 0.3707(2) 0.0414(10) Uani 1 1 d . .
C77 C 0.6921(3) 0.4008(3) 0.41938(16) 0.0307(8) Uani 1 1 d . .
C78 C 0.7682(3) 0.4033(3) 0.46697(18) 0.0376(9) Uani 1 1 d . .
C79 C 0.8555(3) 0.4845(4) 0.4847(2) 0.0508(13) Uani 1 1 d . .
C80 C 0.8706(4) 0.5667(4) 0.4582(3) 0.0631(15) Uani 1 1 d . .
C81 C 0.7963(5) 0.5720(4) 0.4127(3) 0.0640(15) Uani 1 1 d . .
C82 C 0.7096(4) 0.4883(4) 0.3945(2) 0.0489(11) Uani 1 1 d . .
C83 C 0.2250(3) 0.4528(4) 0.40239(17) 0.0403(10) Uani 1 1 d . U
C84 C 0.1962(5) 0.5298(7) 0.3801(3) 0.0796(19) Uani 1 1 d . U
C85 C 0.0953(7) 0.5194(10) 0.3570(4) 0.113(3) Uani 1 1 d . U
C86 C 0.0220(6) 0.4252(11) 0.3541(4) 0.121(3) Uani 1 1 d . U
C87 C 0.0473(5) 0.3470(7) 0.3757(4) 0.096(2) Uani 1 1 d . U
C88 C 0.1497(4) 0.3638(5) 0.4019(3) 0.0654(16) Uani 1 1 d . U
C89 C 0.3855(3) 0.4123(3) 0.21540(17) 0.0349(8) Uani 1 1 d . .
H89A H 0.4121 0.3863 0.1863 0.042 Uiso 1 1 calc R U
H89B H 0.4390 0.4335 0.2499 0.042 Uiso 1 1 calc R U
H89C H 0.3650 0.4699 0.2033 0.042 Uiso 1 1 calc R U
N9 N 0.7166(6) 0.3477(8) 0.2872(4) 0.123(3) Uani 1 1 d D U
C90 C 0.7243(8) 0.4202(9) 0.2645(5) 0.112(3) Uani 1 1 d D U
C91 C 0.7337(13) 0.5111(12) 0.2367(7) 0.196(6) Uani 1 1 d D U
H91A H 0.8066 0.5492 0.2404 0.236 Uiso 1 1 calc R U
H91B H 0.7009 0.5525 0.2538 0.236 Uiso 1 1 calc R U
H91C H 0.7001 0.4926 0.1971 0.236 Uiso 1 1 calc R U
N10 N 0.0577(7) 0.5699(6) 0.0766(4) 0.120(3) Uani 1 1 d D .
C92 C 0.1317(7) 0.5739(7) 0.1088(5) 0.102(3) Uani 1 1 d D .
C93 C 0.2217(12) 0.5846(19) 0.1517(8) 0.255(11) Uani 1 1 d D .
H93A H 0.2782 0.6433 0.1470 0.306 Uiso 1 1 calc R U
H93B H 0.2415 0.5241 0.1489 0.306 Uiso 1 1 calc R U
H93C H 0.2067 0.5937 0.1883 0.306 Uiso 1 1 calc R U
N11 N 0.7041(8) 0.0488(9) 0.0652(6) 0.182(6) Uani 1 1 d . .
C94 C 0.7540(8) 0.0210(6) 0.0380(4) 0.111(4) Uani 1 1 d . .
C95 C 0.8206(7) -0.0143(5) 0.0090(3) 0.089(3) Uani 1 1 d . .
H95A H 0.8925 0.0268 0.0241 0.107 Uiso 1 1 calc R U
H95B H 0.8020 -0.0083 -0.0309 0.107 Uiso 1 1 calc R U
H95C H 0.8117 -0.0848 0.0146 0.107 Uiso 1 1 calc R U
N12 N 0.457(2) 0.7878(18) 0.1391(7) 0.391(19) Uani 1 1 d D .
C96 C 0.4408(10) 0.8454(9) 0.1140(4) 0.137(5) Uani 1 1 d D .
C97 C 0.4080(9) 0.9104(6) 0.0802(4) 0.122(4) Uani 1 1 d D .
H97A H 0.4673 0.9682 0.0778 0.147 Uiso 1 1 calc R U
H97B H 0.3596 0.9338 0.0961 0.147 Uiso 1 1 calc R U
H97C H 0.3738 0.8752 0.0429 0.147 Uiso 1 1 calc R U

loop_
_atom_site_aniso_label
_atom_site_aniso_U_11
_atom_site_aniso_U_22
_atom_site_aniso_U_33
_atom_site_aniso_U_23
_atom_site_aniso_U_13
_atom_site_aniso_U_12
Ni1 0.0229(2) 0.0306(2) 0.0162(2) 0.00331(16) 0.00515(16) 0.00968(18)
F1 0.0459(14) 0.0402(14) 0.0401(13) 0.0017(10) -0.0096(11) 0.0077(11)
F2 0.105(3) 0.0472(18) 0.074(2) 0.0138(16) -0.034(2) -0.0332(19)
F3 0.207(6) 0.066(3) 0.106(3) 0.051(2) -0.064(3) -0.066(3)
F4 0.156(4) 0.055(2) 0.077(2) 0.0300(18) -0.061(3) -0.011(2)
F5 0.0519(16) 0.0366(13) 0.0463(14) -0.0031(11) -0.0128(12) 0.0083(12)
F6 0.0481(15) 0.0556(16) 0.0378(13) -0.0068(11) 0.0021(11) 0.0264(13)
F7 0.0614(19) 0.0568(18) 0.076(2) -0.0122(15) 0.0217(16) 0.0294(15)
F8 0.0421(15) 0.0547(17) 0.104(3) 0.0243(16) 0.0193(16) 0.0308(14)
F9 0.0414(16) 0.088(2) 0.0649(19) 0.0215(17) -0.0091(14) 0.0270(16)
F10 0.0457(15) 0.0701(19) 0.0323(13) -0.0005(12) -0.0024(11) 0.0223(13)
F11 0.0415(15) 0.091(2) 0.0316(13) 0.0055(13) 0.0047(11) -0.0115(15)
F12 0.092(3) 0.173(5) 0.0205(14) 0.0048(19) 0.0013(15) -0.035(3)
F13 0.100(3) 0.177(5) 0.0319(17) 0.029(2) 0.0272(18) -0.021(3)
F14 0.060(2) 0.119(3) 0.0560(19) 0.023(2) 0.0190(16) -0.024(2)
F15 0.0368(14) 0.0729(19) 0.0346(13) 0.0066(12) 0.0015(11) 0.0027(13)
F16 0.0382(13) 0.0480(15) 0.0505(15) 0.0146(11) 0.0167(11) 0.0122(11)
F17 0.0245(13) 0.081(2) 0.087(2) 0.0179(17) 0.0177(14) 0.0166(13)
F18 0.0424(17) 0.103(3) 0.102(3) 0.043(2) 0.0110(17) 0.0460(18)
F19 0.0570(18) 0.068(2) 0.088(2) 0.0429(17) 0.0190(16) 0.0358(16)
F20 0.0344(13) 0.0487(15) 0.0657(17) 0.0203(13) 0.0165(12) 0.0138(11)
F21 0.090(3) 0.060(2) 0.087(3) -0.0152(18) 0.053(2) -0.0033(18)
F22 0.123(4) 0.096(3) 0.138(4) 0.011(3) 0.103(3) 0.035(3)
F23 0.0464(18) 0.112(3) 0.130(3) 0.070(3) 0.055(2) 0.0372(19)
F24 0.0398(17) 0.111(3) 0.077(2) 0.026(2) -0.0043(16) -0.0152(18)
F25 0.0568(19) 0.094(3) 0.0506(18) -0.0151(17) 0.0109(15) -0.0067(18)
F26 0.087(2) 0.0617(18) 0.0338(13) 0.0094(12) 0.0086(13) 0.0481(17)
F27 0.073(2) 0.073(2) 0.070(2) 0.0421(17) 0.0178(16) 0.0444(18)
F28 0.064(2) 0.0411(16) 0.129(3) 0.0294(17) 0.027(2) 0.0360(15)
F29 0.088(3) 0.0375(16) 0.121(3) -0.0218(18) 0.005(2) 0.0306(17)
F30 0.0661(19) 0.0470(16) 0.0629(19) -0.0117(13) -0.0048(15) 0.0240(14)
F31 0.0435(15) 0.0716(19) 0.0365(13) 0.0085(12) -0.0005(11) 0.0255(14)
F32 0.0291(14) 0.108(3) 0.066(2) -0.0330(18) -0.0081(13) 0.0217(16)
F33 0.0478(19) 0.059(2) 0.158(4) -0.025(2) 0.014(2) -0.0122(16)
F34 0.101(3) 0.048(2) 0.164(5) 0.040(2) 0.027(3) 0.001(2)
F35 0.070(2) 0.0515(18) 0.075(2) 0.0315(15) 0.0074(17) 0.0160(15)
F36 0.088(3) 0.147(4) 0.161(5) 0.112(4) 0.054(3) 0.072(3)
F37 0.129(5) 0.302(9) 0.187(6) 0.144(6) 0.045(4) 0.150(6)
F38 0.051(3) 0.417(13) 0.155(6) -0.018(7) -0.020(3) 0.083(5)
F39 0.048(2) 0.149(5) 0.224(6) -0.103(4) 0.038(3) -0.023(3)
F40 0.066(2) 0.046(2) 0.249(6) 0.019(3) 0.070(3) 0.0148(18)
O1 0.0333(15) 0.0416(16) 0.0412(16) -0.0030(12) 0.0104(12) 0.0163(12)
O2 0.0374(15) 0.0435(16) 0.0270(13) -0.0112(11) -0.0036(11) 0.0219(13)
O3 0.0280(12) 0.0279(12) 0.0253(12) 0.0078(9) 0.0088(10) 0.0135(10)
N1 0.0246(14) 0.0238(14) 0.0177(13) 0.0017(10) 0.0038(11) 0.0067(11)
N2 0.0257(15) 0.0343(16) 0.0178(13) 0.0042(11) 0.0036(11) 0.0104(12)
N3 0.0289(15) 0.0353(17) 0.0199(14) 0.0046(12) 0.0071(12) 0.0103(13)
N4 0.0236(14) 0.0250(14) 0.0161(12) 0.0002(10) 0.0056(10) 0.0087(11)
N5 0.0218(14) 0.0271(15) 0.0241(14) 0.0054(11) 0.0087(11) 0.0091(11)
N6 0.0270(15) 0.0306(16) 0.0279(15) 0.0108(12) 0.0071(12) 0.0106(12)
N7 0.0232(14) 0.0239(14) 0.0305(15) 0.0066(11) 0.0056(12) 0.0121(11)
N8 0.0274(15) 0.0255(14) 0.0210(13) -0.0030(11) 0.0001(11) 0.0126(12)
C1 0.0322(19) 0.0259(18) 0.0284(18) -0.0040(14) 0.0025(15) 0.0058(15)
C2 0.0292(18) 0.0258(17) 0.0194(15) 0.0030(12) 0.0033(13) 0.0088(14)
C3 0.0278(18) 0.0279(18) 0.0234(16) 0.0023(13) 0.0042(13) 0.0053(14)
C4 0.0237(17) 0.0326(18) 0.0240(16) 0.0028(13) 0.0053(13) 0.0089(14)
C5 0.0258(17) 0.0260(17) 0.0206(15) -0.0008(12) 0.0031(13) 0.0081(13)
C6 0.0279(18) 0.0283(18) 0.0242(16) 0.0035(13) 0.0043(13) 0.0095(14)
C7 0.0308(18) 0.0328(19) 0.0227(16) 0.0039(14) 0.0049(14) 0.0105(15)
C8 0.035(2) 0.039(2) 0.0315(19) 0.0112(16) 0.0037(16) 0.0126(17)
C9 0.033(2) 0.043(2) 0.0291(19) 0.0167(16) 0.0053(15) 0.0099(17)
C10 0.0297(18) 0.041(2) 0.0202(16) 0.0059(14) 0.0039(14) 0.0067(16)
C11 0.0319(19) 0.045(2) 0.0183(16) 0.0045(14) 0.0091(14) 0.0091(16)
C12 0.0273(18) 0.049(2) 0.0200(16) 0.0014(15) 0.0071(14) 0.0118(16)
C13 0.035(2) 0.066(3) 0.0223(18) 0.0006(17) 0.0126(15) 0.020(2)
C14 0.036(2) 0.054(2) 0.0234(17) -0.0007(16) 0.0098(15) 0.0209(18)
C15 0.0278(18) 0.039(2) 0.0254(17) -0.0041(14) 0.0095(14) 0.0121(15)
C16 0.0250(17) 0.0289(18) 0.0265(17) 0.0002(13) 0.0071(13) 0.0118(14)
C17 0.0241(16) 0.0266(16) 0.0178(15) 0.0033(12) 0.0052(12) 0.0105(13)
C18 0.0244(16) 0.0287(17) 0.0205(15) 0.0033(13) 0.0044(13) 0.0115(13)
C19 0.0211(15) 0.0225(16) 0.0181(14) 0.0024(12) 0.0046(12) 0.0065(12)
C20 0.0229(16) 0.0244(16) 0.0171(14) 0.0028(12) 0.0057(12) 0.0102(13)
C21 0.0209(15) 0.0251(16) 0.0163(14) -0.0007(12) 0.0029(12) 0.0073(13)
C22 0.0240(16) 0.0293(17) 0.0204(15) 0.0026(13) 0.0045(13) 0.0106(14)
C23 0.0205(16) 0.0353(19) 0.0263(17) 0.0055(14) 0.0073(13) 0.0103(14)
C24 0.0220(16) 0.0295(18) 0.0261(16) 0.0036(13) 0.0090(13) 0.0068(14)
C25 0.0252(17) 0.0305(19) 0.0339(19) 0.0077(15) 0.0105(15) 0.0066(14)
C26 0.0307(19) 0.0318(19) 0.0336(19) 0.0131(15) 0.0120(15) 0.0108(15)
C27 0.037(2) 0.033(2) 0.049(2) 0.0196(18) 0.0170(18) 0.0103(17)
C28 0.044(2) 0.036(2) 0.041(2) 0.0191(17) 0.0132(18) 0.0178(18)
C29 0.036(2) 0.0300(18) 0.0284(18) 0.0067(14) 0.0106(15) 0.0149(15)
C30 0.0340(19) 0.0296(18) 0.0289(17) 0.0074(14) 0.0108(15) 0.0168(15)
C31 0.0317(18) 0.0264(17) 0.0266(17) 0.0052(13) 0.0077(14) 0.0158(15)
C32 0.0324(19) 0.034(2) 0.039(2) 0.0086(16) 0.0113(16) 0.0211(16)
C33 0.0270(18) 0.035(2) 0.0352(19) 0.0042(15) 0.0078(15) 0.0160(15)
C34 0.0263(17) 0.0308(18) 0.0209(15) 0.0022(13) 0.0036(13) 0.0127(14)
C35 0.0231(16) 0.0278(17) 0.0221(15) 0.0016(13) 0.0017(13) 0.0110(14)
C36 0.0233(16) 0.0184(15) 0.0225(15) 0.0006(12) 0.0024(12) 0.0073(12)
C37 0.0257(16) 0.0227(16) 0.0185(15) 0.0021(12) 0.0032(12) 0.0086(13)
C38 0.0254(17) 0.0308(18) 0.0215(16) -0.0002(13) 0.0042(13) 0.0106(14)
C39 0.0245(17) 0.0271(17) 0.0239(16) 0.0004(13) 0.0020(13) 0.0108(14)
C40 0.0292(18) 0.0330(19) 0.0244(17) -0.0010(14) 0.0007(14) 0.0154(15)
C41 0.040(2) 0.0249(17) 0.0336(18) -0.0008(14) 0.0036(15) 0.0116(15)
C42 0.049(2) 0.0285(19) 0.0346(19) -0.0012(15) -0.0018(17) 0.0068(17)
C43 0.074(3) 0.034(2) 0.052(3) 0.0032(19) -0.014(2) -0.008(2)
C44 0.108(4) 0.041(3) 0.060(3) 0.018(2) -0.018(3) -0.014(3)
C45 0.093(4) 0.039(2) 0.048(3) 0.013(2) -0.022(2) 0.002(2)
C46 0.059(3) 0.0275(19) 0.038(2) -0.0041(16) -0.0044(18) 0.0073(18)
C47 0.0271(18) 0.0330(19) 0.0287(18) 0.0099(14) 0.0044(14) 0.0116(15)
C48 0.033(2) 0.0310(19) 0.038(2) 0.0040(15) 0.0078(16) 0.0119(16)
C49 0.041(2) 0.030(2) 0.054(3) 0.0039(18) 0.0133(19) 0.0152(17)
C50 0.032(2) 0.036(2) 0.062(3) 0.0152(19) 0.0130(19) 0.0181(17)
C51 0.031(2) 0.047(2) 0.050(3) 0.020(2) 0.0007(18) 0.0149(18)
C52 0.032(2) 0.042(2) 0.033(2) 0.0072(16) 0.0032(16) 0.0134(17)
C53 0.037(2) 0.058(3) 0.0189(17) 0.0081(16) 0.0085(15) 0.0109(19)
C54 0.038(2) 0.074(3) 0.0239(19) 0.011(2) 0.0047(17) -0.002(2)
C55 0.049(3) 0.110(5) 0.022(2) 0.013(2) 0.0001(19) -0.005(3)
C56 0.066(4) 0.120(6) 0.028(2) 0.022(3) 0.019(2) -0.009(4)
C57 0.046(3) 0.090(4) 0.042(3) 0.020(3) 0.017(2) -0.004(3)
C58 0.037(2) 0.072(3) 0.0256(19) 0.0092(19) 0.0053(17) 0.008(2)
C59 0.0287(18) 0.0344(19) 0.0260(17) -0.0009(14) 0.0066(14) 0.0160(15)
C60 0.0323(19) 0.041(2) 0.0302(18) 0.0050(16) 0.0108(15) 0.0159(17)
C61 0.027(2) 0.062(3) 0.048(2) 0.007(2) 0.0118(18) 0.021(2)
C62 0.036(2) 0.067(3) 0.054(3) 0.017(2) 0.010(2) 0.033(2)
C63 0.042(2) 0.052(3) 0.050(3) 0.017(2) 0.013(2) 0.027(2)
C64 0.0296(19) 0.040(2) 0.038(2) 0.0067(16) 0.0098(16) 0.0157(16)
C65 0.0264(18) 0.039(2) 0.043(2) 0.0216(17) 0.0143(16) 0.0117(16)
C66 0.045(3) 0.046(3) 0.060(3) 0.013(2) 0.028(2) 0.008(2)
C67 0.066(3) 0.057(3) 0.081(4) 0.023(3) 0.051(3) 0.029(3)
C68 0.039(3) 0.066(3) 0.082(4) 0.044(3) 0.033(3) 0.022(2)
C69 0.030(2) 0.070(3) 0.064(3) 0.033(3) 0.007(2) 0.010(2)
C70 0.032(2) 0.055(3) 0.050(3) 0.023(2) 0.0102(19) 0.015(2)
C71 0.034(2) 0.0314(19) 0.040(2) 0.0124(15) 0.0160(16) 0.0184(16)
C72 0.041(2) 0.039(2) 0.044(2) 0.0177(17) 0.0190(18) 0.0236(18)
C73 0.049(3) 0.044(2) 0.058(3) 0.031(2) 0.023(2) 0.026(2)
C74 0.037(2) 0.037(2) 0.089(4) 0.029(2) 0.023(2) 0.0233(19)
C75 0.048(3) 0.027(2) 0.084(4) 0.001(2) 0.021(3) 0.0151(19)
C76 0.040(2) 0.030(2) 0.056(3) 0.0052(18) 0.013(2) 0.0136(18)
C77 0.0268(18) 0.0294(18) 0.037(2) -0.0033(15) 0.0088(15) 0.0108(15)
C78 0.0226(18) 0.045(2) 0.044(2) -0.0124(18) 0.0036(16) 0.0142(16)
C79 0.026(2) 0.061(3) 0.060(3) -0.021(2) 0.006(2) 0.013(2)
C80 0.032(2) 0.058(3) 0.088(4) -0.012(3) 0.011(3) 0.002(2)
C81 0.063(3) 0.037(3) 0.084(4) 0.012(3) 0.021(3) 0.002(2)
C82 0.048(3) 0.039(2) 0.057(3) 0.010(2) 0.009(2) 0.012(2)
C83 0.030(2) 0.062(3) 0.0305(19) -0.0133(18) 0.0007(16) 0.0238(19)
C84 0.050(3) 0.141(6) 0.063(3) 0.046(4) 0.014(3) 0.048(3)
C85 0.074(4) 0.202(7) 0.088(5) 0.059(5) 0.008(4) 0.080(5)
C86 0.052(4) 0.203(8) 0.096(5) -0.013(6) -0.012(4) 0.043(5)
C87 0.035(3) 0.118(5) 0.109(5) -0.058(4) 0.011(3) 0.002(3)
C88 0.035(2) 0.069(3) 0.088(4) -0.030(3) 0.014(2) 0.016(2)
C89 0.037(2) 0.031(2) 0.039(2) 0.0123(16) 0.0140(17) 0.0105(16)
N9 0.086(5) 0.139(7) 0.126(7) -0.028(5) 0.034(5) 0.009(5)
C90 0.085(5) 0.150(9) 0.114(7) 0.006(6) 0.045(5) 0.044(6)
C91 0.256(15) 0.223(13) 0.234(14) 0.093(10) 0.167(12) 0.174(12)
N10 0.109(6) 0.090(5) 0.174(8) 0.050(5) 0.038(6) 0.042(5)
C92 0.073(5) 0.102(6) 0.156(9) 0.055(6) 0.045(6) 0.044(5)
C93 0.156(15) 0.42(3) 0.26(2) 0.10(2) 0.060(14) 0.17(2)
N11 0.097(6) 0.171(10) 0.279(15) -0.057(10) -0.013(8) 0.087(7)
C94 0.105(7) 0.072(5) 0.115(7) -0.011(5) -0.054(6) 0.023(5)
C95 0.158(8) 0.048(3) 0.045(3) -0.012(2) -0.003(4) 0.028(4)
N12 0.60(4) 0.58(4) 0.169(15) -0.055(19) -0.037(18) 0.53(4)
C96 0.187(11) 0.144(9) 0.096(7) -0.045(6) -0.026(7) 0.122(9)
C97 0.160(9) 0.059(4) 0.167(10) -0.012(5) 0.090(8) 0.032(5)

loop_
_atom_type_symbol
_atom_type_description
_atom_type_scat_dispersion_real
_atom_type_scat_dispersion_imag
_atom_type_scat_source
C C 0.0033 0.0016 'International Tables Vol C Tables 4.2.6.8 and 6.1.1.4'
H H 0.0000 0.0000 'International Tables Vol C Tables 4.2.6.8 and 6.1.1.4'
N N 0.0061 0.0033 'International Tables Vol C Tables 4.2.6.8 and 6.1.1.4'
O O 0.0106 0.0060 'International Tables Vol C Tables 4.2.6.8 and 6.1.1.4'
F F 0.0171 0.0103 'International Tables Vol C Tables 4.2.6.8 and 6.1.1.4'
Ni Ni 0.3393 1.1124 'International Tables Vol C Tables 4.2.6.8 and 6.1.1.4'

loop_
_geom_angle_atom_site_label_1
_geom_angle_atom_site_label_2
_geom_angle_atom_site_label_3
_geom_angle
N1 Ni1 N2 89.27(13)
N1 Ni1 N3 160.59(13)
N2 Ni1 N3 93.81(13)
N1 Ni1 N4 94.66(12)
N2 Ni1 N4 154.61(13)
N3 Ni1 N4 90.74(12)
C20 O3 C89 114.8(3)
C5 N1 C2 106.9(3)
C5 N1 Ni1 127.9(2)
C2 N1 Ni1 125.1(2)
C10 N2 C7 107.3(3)
C10 N2 Ni1 126.5(3)
C7 N2 Ni1 123.5(2)
C12 N3 C15 107.7(3)
C12 N3 Ni1 124.8(3)
C15 N3 Ni1 124.1(2)
C17 N4 C20 107.9(3)
C17 N4 Ni1 127.2(2)
C20 N4 Ni1 121.0(2)
C21 N5 C24 109.5(3)
C21 N5 H5N 125.3
C24 N5 H5N 125.3
C29 N6 C26 106.7(3)
C34 N7 C31 111.7(3)
C34 N7 H7N 124.1
C31 N7 H7N 124.1
C36 N8 C39 110.0(3)
C36 N8 H8N 125.0
C39 N8 H8N 125.0
O1 C1 C2 124.2(4)
O1 C1 C41 118.8(4)
C2 C1 C41 116.9(3)
N1 C2 C3 109.1(3)
N1 C2 C1 120.7(3)
C3 C2 C1 129.2(3)
C4 C3 C2 107.4(3)
C4 C3 H3 126.3
C2 C3 H3 126.3
C3 C4 C5 106.8(3)
C3 C4 H4 126.6
C5 C4 H4 126.6
N1 C5 C4 109.7(3)
N1 C5 C6 120.5(3)
C4 C5 C6 128.8(3)
C7 C6 C5 122.0(3)
C7 C6 C47 120.8(3)
C5 C6 C47 116.8(3)
C6 C7 N2 124.1(3)
C6 C7 C8 126.8(4)
N2 C7 C8 108.9(3)
C9 C8 C7 106.2(4)
C9 C8 H8 126.9
C7 C8 H8 126.9
C8 C9 C10 107.7(3)
C8 C9 H9 126.2
C10 C9 H9 126.2
N2 C10 C11 123.1(4)
N2 C10 C9 110.0(3)
C11 C10 C9 126.9(3)
C12 C11 C10 122.1(3)
C12 C11 C53 119.5(4)
C10 C11 C53 118.4(4)
N3 C12 C11 124.5(3)
N3 C12 C13 108.4(3)
C11 C12 C13 127.1(3)
C14 C13 C12 108.4(3)
C14 C13 H13 125.8
C12 C13 H13 125.8
C13 C14 C15 106.8(4)
C13 C14 H14 126.6
C15 C14 H14 126.6
N3 C15 C16 124.2(3)
N3 C15 C14 108.6(3)
C16 C15 C14 127.2(4)
C15 C16 C17 119.2(3)
C15 C16 C59 122.2(3)
C17 C16 C59 117.7(3)
N4 C17 C16 124.1(3)
N4 C17 C18 112.1(3)
C16 C17 C18 123.3(3)
C19 C18 C17 108.4(3)
C19 C18 H18 125.8
C17 C18 H18 125.8
C18 C19 C37 132.8(3)
C18 C19 C20 108.3(3)
C37 C19 C20 118.9(3)
O3 C20 N4 110.2(2)
O3 C20 C21 105.8(3)
N4 C20 C21 114.5(3)
O3 C20 C19 115.5(3)
N4 C20 C19 103.1(2)
C21 C20 C19 108.0(3)
N5 C21 C22 108.8(3)
N5 C21 C20 119.2(3)
C22 C21 C20 130.8(3)
C21 C22 C23 107.0(3)
C21 C22 H22 126.5
C23 C22 H22 126.5
C22 C23 C24 108.1(3)
C22 C23 H23 126.0
C24 C23 H23 126.0
N5 C24 C23 106.7(3)
N5 C24 C25 121.6(3)
C23 C24 C25 131.6(3)
C26 C25 C24 125.3(3)
C26 C25 C65 120.0(3)
C24 C25 C65 114.7(3)
C25 C26 N6 123.0(3)
C25 C26 C27 127.5(4)
N6 C26 C27 109.4(3)
C28 C27 C26 106.3(3)
C28 C27 H27 126.9
C26 C27 H27 126.9
C27 C28 C29 107.2(3)
C27 C28 H28 126.4
C29 C28 H28 126.4
N6 C29 C30 123.8(3)
N6 C29 C28 110.4(3)
C30 C29 C28 125.6(3)
C31 C30 C29 122.6(3)
C31 C30 C71 119.5(3)
C29 C30 C71 117.6(3)
C30 C31 N7 125.8(3)
C30 C31 C32 128.7(3)
N7 C31 C32 105.2(3)
C33 C32 C31 108.9(3)
C33 C32 H32 125.6
C31 C32 H32 125.6
C32 C33 C34 108.4(3)
C32 C33 H33 125.8
C34 C33 H33 125.8
C35 C34 N7 124.7(3)
C35 C34 C33 129.7(3)
N7 C34 C33 105.6(3)
C34 C35 C36 121.0(3)
C34 C35 C77 121.2(3)
C36 C35 C77 117.8(3)
N8 C36 C37 107.7(3)
N8 C36 C35 121.5(3)
C37 C36 C35 130.8(3)
C38 C37 C36 106.4(3)
C38 C37 C19 124.1(3)
C36 C37 C19 129.0(3)
C39 C38 C37 108.5(3)
C39 C38 H38 125.8
C37 C38 H38 125.8
C38 C39 N8 107.4(3)
C38 C39 C40 127.7(3)
N8 C39 C40 124.9(3)
O2 C40 C39 125.8(3)
O2 C40 C83 119.7(3)
C39 C40 C83 114.5(3)
C46 C41 C42 118.2(4)
C46 C41 C1 119.8(4)
C42 C41 C1 122.0(4)
F1 C42 C43 118.5(4)
F1 C42 C41 120.6(4)
C43 C42 C41 120.8(4)
F2 C43 C42 121.1(5)
F2 C43 C44 119.0(5)
C42 C43 C44 119.9(5)
F3 C44 C43 120.3(5)
F3 C44 C45 120.0(6)
C43 C44 C45 119.7(5)
F4 C45 C46 121.2(5)
F4 C45 C44 119.3(5)
C46 C45 C44 119.5(5)
F5 C46 C45 118.0(4)
F5 C46 C41 120.2(4)
C45 C46 C41 121.8(4)
C52 C47 C48 115.7(4)
C52 C47 C6 123.8(3)
C48 C47 C6 120.5(3)
F6 C48 C49 118.6(4)
F6 C48 C47 118.9(3)
C49 C48 C47 122.5(4)
F7 C49 C50 120.4(4)
F7 C49 C48 119.8(4)
C50 C49 C48 119.8(4)
F8 C50 C49 119.4(4)
F8 C50 C51 120.6(4)
C49 C50 C51 120.0(4)
F9 C51 C50 120.1(4)
F9 C51 C52 119.9(4)
C50 C51 C52 119.9(4)
F10 C52 C51 118.9(4)
F10 C52 C47 118.9(4)
C51 C52 C47 122.1(4)
C58 C53 C54 116.8(4)
C58 C53 C11 122.6(4)
C54 C53 C11 120.6(4)
F11 C54 C55 118.0(4)
F11 C54 C53 119.8(4)
C55 C54 C53 122.2(4)
F12 C55 C56 121.0(4)
F12 C55 C54 119.9(5)
C56 C55 C54 119.1(4)
F13 C56 C57 119.6(5)
F13 C56 C55 119.5(5)
C57 C56 C55 120.8(4)
F14 C57 C56 120.9(4)
F14 C57 C58 120.1(5)
C56 C57 C58 119.0(5)
F15 C58 C53 121.2(4)
F15 C58 C57 116.7(4)
C53 C58 C57 122.1(4)
C64 C59 C60 116.0(3)
C64 C59 C16 121.0(3)
C60 C59 C16 123.0(3)
F16 C60 C61 117.6(4)
F16 C60 C59 120.3(4)
C61 C60 C59 122.0(4)
F17 C61 C60 121.0(4)
F17 C61 C62 118.6(4)
C60 C61 C62 120.4(4)
F18 C62 C63 120.1(4)
F18 C62 C61 120.3(4)
C63 C62 C61 119.6(4)
F19 C63 C62 119.9(4)
F19 C63 C64 121.0(4)
C62 C63 C64 119.1(4)
F20 C64 C63 118.0(4)
F20 C64 C59 119.1(3)
C63 C64 C59 122.9(4)
C66 C65 C70 117.7(4)
C66 C65 C25 120.2(4)
C70 C65 C25 122.0(4)
F21 C66 C65 120.0(4)
F21 C66 C67 119.4(5)
C65 C66 C67 120.5(5)
F22 C67 C68 120.5(5)
F22 C67 C66 119.3(6)
C68 C67 C66 120.2(5)
F23 C68 C67 119.8(6)
F23 C68 C69 119.3(6)
C67 C68 C69 120.9(4)
F24 C69 C68 120.4(5)
F24 C69 C70 121.2(6)
C68 C69 C70 118.3(5)
F25 C70 C65 119.9(4)
F25 C70 C69 117.8(5)
C65 C70 C69 122.3(5)
C76 C71 C72 116.8(4)
C76 C71 C30 122.3(4)
C72 C71 C30 120.9(4)
F26 C72 C73 117.3(4)
F26 C72 C71 120.8(3)
C73 C72 C71 121.9(4)
F27 C73 C74 121.1(4)
F27 C73 C72 120.1(5)
C74 C73 C72 118.8(5)
F28 C74 C73 118.4(5)
F28 C74 C75 120.8(5)
C73 C74 C75 120.8(4)
F29 C75 C74 119.8(4)
F29 C75 C76 120.8(5)
C74 C75 C76 119.5(4)
F30 C76 C71 120.0(4)
F30 C76 C75 117.8(4)
C71 C76 C75 122.2(5)
C82 C77 C78 114.7(4)
C82 C77 C35 120.9(4)
C78 C77 C35 124.0(4)
F31 C78 C79 117.4(4)
F31 C78 C77 120.2(4)
C79 C78 C77 122.4(5)
C80 C79 F32 119.4(5)
C80 C79 C78 120.7(5)
F32 C79 C78 119.9(5)
C79 C80 F33 120.9(6)
C79 C80 C81 120.3(5)
F33 C80 C81 118.6(6)
F34 C81 C82 121.1(6)
F34 C81 C80 120.7(5)
C82 C81 C80 118.2(5)
F35 C82 C77 120.1(4)
F35 C82 C81 116.3(5)
C77 C82 C81 123.6(5)
C88 C83 C84 117.7(5)
C88 C83 C40 121.2(5)
C84 C83 C40 120.9(5)
F36 C84 C83 120.3(5)
F36 C84 C85 117.3(8)
C83 C84 C85 122.4(8)
C84 C85 F37 120.1(10)
C84 C85 C86 117.8(9)
F37 C85 C86 122.1(8)
F38 C86 C87 117.2(12)
F38 C86 C85 121.1(12)
C87 C86 C85 121.6(7)
F39 C87 C86 120.8(8)
F39 C87 C88 120.8(10)
C86 C87 C88 118.0(8)
F40 C88 C83 119.3(5)
F40 C88 C87 118.5(7)
C83 C88 C87 122.2(7)
O3 C89 H89A 109.5
O3 C89 H89B 109.5
H89A C89 H89B 109.5
O3 C89 H89C 109.5
H89A C89 H89C 109.5
H89B C89 H89C 109.5
N9 C90 C91 179.4(12)
C90 C91 H91A 109.5
C90 C91 H91B 109.5
H91A C91 H91B 109.5
C90 C91 H91C 109.5
H91A C91 H91C 109.5
H91B C91 H91C 109.5
N10 C92 C93 175.3(14)
C92 C93 H93A 109.5
C92 C93 H93B 109.5
H93A C93 H93B 109.5
C92 C93 H93C 109.5
H93A C93 H93C 109.5
H93B C93 H93C 109.5
N11 C94 C95 175.1(10)
C94 C95 H95A 109.5
C94 C95 H95B 109.5
H95A C95 H95B 109.5
C94 C95 H95C 109.5
H95A C95 H95C 109.5
H95B C95 H95C 109.5
N12 C96 C97 173(2)
C96 C97 H97A 109.5
C96 C97 H97B 109.5
H97A C97 H97B 109.5
C96 C97 H97C 109.5
H97A C97 H97C 109.5
H97B C97 H97C 109.5

loop_
_geom_bond_atom_site_label_1
_geom_bond_atom_site_label_2
_geom_bond_distance
Ni1 N1 1.860(3)
Ni1 N2 1.868(3)
Ni1 N3 1.878(3)
Ni1 N4 1.891(3)
F1 C42 1.335(5)
F2 C43 1.348(6)
F3 C44 1.316(7)
F4 C45 1.344(6)
F5 C46 1.333(5)
F6 C48 1.346(5)
F7 C49 1.337(5)
F8 C50 1.337(5)
F9 C51 1.348(5)
F10 C52 1.344(5)
F11 C54 1.332(5)
F12 C55 1.332(6)
F13 C56 1.343(5)
F14 C57 1.338(6)
F15 C58 1.330(5)
F16 C60 1.328(5)
F17 C61 1.349(5)
F18 C62 1.331(5)
F19 C63 1.326(5)
F20 C64 1.335(5)
F21 C66 1.332(6)
F22 C67 1.348(7)
F23 C68 1.347(5)
F24 C69 1.317(7)
F25 C70 1.330(6)
F26 C72 1.332(5)
F27 C73 1.333(6)
F28 C74 1.351(5)
F29 C75 1.335(6)
F30 C76 1.331(6)
F31 C78 1.320(6)
F32 C79 1.334(6)
F33 C80 1.343(6)
F34 C81 1.327(7)
F35 C82 1.347(6)
F36 C84 1.350(9)
F37 C85 1.384(12)
F38 C86 1.347(9)
F39 C87 1.319(10)
F40 C88 1.323(8)
O1 C1 1.232(5)
O2 C40 1.232(4)
O3 C20 1.399(4)
O3 C89 1.427(4)
N1 C5 1.372(5)
N1 C2 1.374(5)
N2 C10 1.354(5)
N2 C7 1.383(5)
N3 C12 1.363(4)
N3 C15 1.374(5)
N4 C17 1.315(4)
N4 C20 1.501(4)
N5 C21 1.352(4)
N5 C24 1.383(4)
N5 H5N 0.8800
N6 C29 1.326(5)
N6 C26 1.390(5)
N7 C34 1.378(5)
N7 C31 1.381(4)
N7 H7N 0.8800
N8 C36 1.354(4)
N8 C39 1.379(5)
N8 H8N 0.8800
C1 C2 1.446(5)
C1 C41 1.503(5)
C2 C3 1.418(5)
C3 C4 1.375(5)
C3 H3 0.9500
C4 C5 1.414(5)
C4 H4 0.9500
C5 C6 1.420(5)
C6 C7 1.377(5)
C6 C47 1.492(5)
C7 C8 1.457(5)
C8 C9 1.362(6)
C8 H8 0.9500
C9 C10 1.434(6)
C9 H9 0.9500
C10 C11 1.419(6)
C11 C12 1.377(6)
C11 C53 1.487(5)
C12 C13 1.462(6)
C13 C14 1.324(6)
C13 H13 0.9500
C14 C15 1.470(5)
C14 H14 0.9500
C15 C16 1.377(5)
C16 C17 1.438(5)
C16 C59 1.483(5)
C17 C18 1.461(4)
C18 C19 1.332(5)
C18 H18 0.9500
C19 C37 1.452(4)
C19 C20 1.536(4)
C20 C21 1.512(4)
C21 C22 1.386(5)
C22 C23 1.395(5)
C22 H22 0.9500
C23 C24 1.396(5)
C23 H23 0.9500
C24 C25 1.424(5)
C25 C26 1.368(5)
C25 C65 1.499(5)
C26 C27 1.453(5)
C27 C28 1.338(6)
C27 H27 0.9500
C28 C29 1.462(5)
C28 H28 0.9500
C29 C30 1.435(5)
C30 C31 1.361(5)
C30 C71 1.499(5)
C31 C32 1.459(5)
C32 C33 1.352(6)
C32 H32 0.9500
C33 C34 1.458(5)
C33 H33 0.9500
C34 C35 1.367(5)
C35 C36 1.462(5)
C35 C77 1.471(5)
C36 C37 1.410(5)
C37 C38 1.405(5)
C38 C39 1.374(5)
C38 H38 0.9500
C39 C40 1.423(5)
C40 C83 1.516(5)
C41 C46 1.376(6)
C41 C42 1.389(6)
C42 C43 1.365(7)
C43 C44 1.380(8)
C44 C45 1.386(8)
C45 C46 1.357(7)
C47 C52 1.391(5)
C47 C48 1.397(5)
C48 C49 1.376(6)
C49 C50 1.365(7)
C50 C51 1.368(7)
C51 C52 1.383(6)
C53 C58 1.376(6)
C53 C54 1.388(6)
C54 C55 1.383(6)
C55 C56 1.371(8)
C56 C57 1.366(8)
C57 C58 1.397(6)
C59 C64 1.389(6)
C59 C60 1.391(5)
C60 C61 1.370(6)
C61 C62 1.379(7)
C62 C63 1.374(7)
C63 C64 1.381(6)
C65 C66 1.378(7)
C65 C70 1.378(7)
C66 C67 1.392(7)
C67 C68 1.357(9)
C68 C69 1.370(9)
C69 C70 1.389(7)
C71 C76 1.362(6)
C71 C72 1.396(6)
C72 C73 1.392(6)
C73 C74 1.361(8)
C74 C75 1.366(8)
C75 C76 1.388(6)
C77 C82 1.373(6)
C77 C78 1.411(6)
C78 C79 1.368(6)
C79 C80 1.330(9)
C80 C81 1.393(9)
C81 C82 1.384(7)
C83 C88 1.362(8)
C83 C84 1.370(9)
C84 C85 1.376(9)
C85 C86 1.391(16)
C86 C87 1.355(15)
C87 C88 1.395(9)
C89 H89A 0.9800
C89 H89B 0.9800
C89 H89C 0.9800
N9 C90 1.170(10)
C90 C91 1.458(12)
C91 H91A 0.9800
C91 H91B 0.9800
C91 H91C 0.9800
N10 C92 1.160(11)
C92 C93 1.438(15)
C93 H93A 0.9800
C93 H93B 0.9800
C93 H93C 0.9800
N11 C94 1.198(15)
C94 C95 1.469(15)
C95 H95A 0.9800
C95 H95B 0.9800
C95 H95C 0.9800
N12 C96 1.089(15)
C96 C97 1.384(12)
C97 H97A 0.9800
C97 H97B 0.9800
C97 H97C 0.9800

loop_
_geom_torsion_atom_site_label_1
_geom_torsion_atom_site_label_2
_geom_torsion_atom_site_label_3
_geom_torsion_atom_site_label_4
_geom_torsion
N2 Ni1 N1 C5 -33.0(3)
N3 Ni1 N1 C5 -132.4(4)
N4 Ni1 N1 C5 121.9(3)
N2 Ni1 N1 C2 147.4(3)
N3 Ni1 N1 C2 48.0(5)
N4 Ni1 N1 C2 -57.7(3)
N1 Ni1 N2 C10 -164.7(3)
N3 Ni1 N2 C10 -3.9(3)
N4 Ni1 N2 C10 95.9(4)
N1 Ni1 N2 C7 36.7(3)
N3 Ni1 N2 C7 -162.4(3)
N4 Ni1 N2 C7 -62.6(4)
N1 Ni1 N3 C12 82.2(5)
N2 Ni1 N3 C12 -16.4(3)
N4 Ni1 N3 C12 -171.4(3)
N1 Ni1 N3 C15 -74.6(5)
N2 Ni1 N3 C15 -173.2(3)
N4 Ni1 N3 C15 31.8(3)
N1 Ni1 N4 C17 147.3(3)
N2 Ni1 N4 C17 -114.5(4)
N3 Ni1 N4 C17 -14.0(3)
N1 Ni1 N4 C20 -57.8(2)
N2 Ni1 N4 C20 40.3(4)
N3 Ni1 N4 C20 140.8(2)
C5 N1 C2 C3 -3.8(4)
Ni1 N1 C2 C3 175.8(2)
C5 N1 C2 C1 165.6(3)
Ni1 N1 C2 C1 -14.8(4)
O1 C1 C2 N1 -1.2(5)
C41 C1 C2 N1 179.7(3)
O1 C1 C2 C3 165.9(4)
C41 C1 C2 C3 -13.2(5)
N1 C2 C3 C4 2.1(4)
C1 C2 C3 C4 -166.2(3)
C2 C3 C4 C5 0.5(4)
C2 N1 C5 C4 4.2(4)
Ni1 N1 C5 C4 -175.4(2)
C2 N1 C5 C6 -165.3(3)
Ni1 N1 C5 C6 15.1(5)
C3 C4 C5 N1 -2.9(4)
C3 C4 C5 C6 165.4(3)
N1 C5 C6 C7 11.0(5)
C4 C5 C6 C7 -156.3(4)
N1 C5 C6 C47 -176.2(3)
C4 C5 C6 C47 16.5(5)
C5 C6 C7 N2 -5.5(6)
C47 C6 C7 N2 -178.0(3)
C5 C6 C7 C8 168.1(4)
C47 C6 C7 C8 -4.4(6)
C10 N2 C7 C6 172.8(4)
Ni1 N2 C7 C6 -25.1(5)
C10 N2 C7 C8 -1.8(4)
Ni1 N2 C7 C8 160.3(3)
C6 C7 C8 C9 -172.7(4)
N2 C7 C8 C9 1.6(4)
C7 C8 C9 C10 -0.9(5)
C7 N2 C10 C11 -179.5(4)
Ni1 N2 C10 C11 19.1(5)
C7 N2 C10 C9 1.2(4)
Ni1 N2 C10 C9 -160.1(3)
C8 C9 C10 N2 -0.2(5)
C8 C9 C10 C11 -179.4(4)
N2 C10 C11 C12 -15.2(6)
C9 C10 C11 C12 163.9(4)
N2 C10 C11 C53 163.7(4)
C9 C10 C11 C53 -17.2(6)
C15 N3 C12 C11 -176.2(4)
Ni1 N3 C12 C11 23.8(6)
C15 N3 C12 C13 2.5(4)
Ni1 N3 C12 C13 -157.4(3)
C10 C11 C12 N3 -7.1(6)
C53 C11 C12 N3 174.0(4)
C10 C11 C12 C13 174.4(4)
C53 C11 C12 C13 -4.6(7)
N3 C12 C13 C14 -0.2(5)
C11 C12 C13 C14 178.5(4)
C12 C13 C14 C15 -2.0(5)
C12 N3 C15 C16 172.7(4)
Ni1 N3 C15 C16 -27.2(5)
C12 N3 C15 C14 -3.8(4)
Ni1 N3 C15 C14 156.4(3)
C13 C14 C15 N3 3.6(5)
C13 C14 C15 C16 -172.7(4)
N3 C15 C16 C17 -5.0(6)
C14 C15 C16 C17 170.8(4)
N3 C15 C16 C59 -174.1(3)
C14 C15 C16 C59 1.6(6)
C20 N4 C17 C16 -168.0(3)
Ni1 N4 C17 C16 -10.5(5)
C20 N4 C17 C18 4.0(4)
Ni1 N4 C17 C18 161.6(2)
C15 C16 C17 N4 24.7(5)
C59 C16 C17 N4 -165.7(3)
C15 C16 C17 C18 -146.5(4)
C59 C16 C17 C18 23.1(5)
N4 C17 C18 C19 -6.4(4)
C16 C17 C18 C19 165.7(3)
C17 C18 C19 C37 -174.0(3)
C17 C18 C19 C20 5.6(4)
C89 O3 C20 N4 -65.9(4)
C89 O3 C20 C21 169.8(3)
C89 O3 C20 C19 50.4(4)
C17 N4 C20 O3 123.2(3)
Ni1 N4 C20 O3 -36.0(3)
C17 N4 C20 C21 -117.7(3)
Ni1 N4 C20 C21 83.1(3)
C17 N4 C20 C19 -0.6(3)
Ni1 N4 C20 C19 -159.8(2)
C18 C19 C20 O3 -123.5(3)
C37 C19 C20 O3 56.2(4)
C18 C19 C20 N4 -3.3(3)
C37 C19 C20 N4 176.4(3)
C18 C19 C20 C21 118.3(3)
C37 C19 C20 C21 -62.0(4)
C24 N5 C21 C22 0.2(4)
C24 N5 C21 C20 168.9(3)
O3 C20 C21 N5 -161.3(3)
N4 C20 C21 N5 77.1(4)
C19 C20 C21 N5 -37.1(4)
O3 C20 C21 C22 4.5(4)
N4 C20 C21 C22 -117.1(4)
C19 C20 C21 C22 128.7(4)
N5 C21 C22 C23 -1.1(4)
C20 C21 C22 C23 -168.0(3)
C21 C22 C23 C24 1.6(4)
C21 N5 C24 C23 0.8(4)
C21 N5 C24 C25 -176.2(3)
C22 C23 C24 N5 -1.5(4)
C22 C23 C24 C25 175.2(4)
N5 C24 C25 C26 8.0(6)
C23 C24 C25 C26 -168.2(4)
N5 C24 C25 C65 -174.7(3)
C23 C24 C25 C65 9.1(6)
C24 C25 C26 N6 5.2(6)
C65 C25 C26 N6 -171.9(4)
C24 C25 C26 C27 -171.0(4)
C65 C25 C26 C27 11.8(7)
C29 N6 C26 C25 -175.0(4)
C29 N6 C26 C27 1.8(4)
C25 C26 C27 C28 174.1(4)
N6 C26 C27 C28 -2.6(5)
C26 C27 C28 C29 2.3(5)
C26 N6 C29 C30 -175.8(4)
C26 N6 C29 C28 -0.4(4)
C27 C28 C29 N6 -1.3(5)
C27 C28 C29 C30 174.0(4)
N6 C29 C30 C31 22.7(6)
C28 C29 C30 C31 -152.0(4)
N6 C29 C30 C71 -163.8(4)
C28 C29 C30 C71 21.5(6)
C29 C30 C31 N7 3.5(6)
C71 C30 C31 N7 -169.9(3)
C29 C30 C31 C32 176.9(4)
C71 C30 C31 C32 3.5(6)
C34 N7 C31 C30 170.7(3)
C34 N7 C31 C32 -4.0(4)
C30 C31 C32 C33 -172.1(4)
N7 C31 C32 C33 2.4(4)
C31 C32 C33 C34 0.0(4)
C31 N7 C34 C35 -174.4(3)
C31 N7 C34 C33 4.1(4)
C32 C33 C34 C35 175.9(4)
C32 C33 C34 N7 -2.4(4)
N7 C34 C35 C36 -8.0(5)
C33 C34 C35 C36 174.0(3)
N7 C34 C35 C77 168.6(3)
C33 C34 C35 C77 -9.4(6)
C39 N8 C36 C37 1.8(4)
C39 N8 C36 C35 -179.2(3)
C34 C35 C36 N8 127.0(4)
C77 C35 C36 N8 -49.6(5)
C34 C35 C36 C37 -54.2(5)
C77 C35 C36 C37 129.2(4)
N8 C36 C37 C38 -1.7(4)
C35 C36 C37 C38 179.4(4)
N8 C36 C37 C19 170.3(3)
C35 C36 C37 C19 -8.6(6)
C18 C19 C37 C38 176.6(4)
C20 C19 C37 C38 -3.0(5)
C18 C19 C37 C36 5.9(6)
C20 C19 C37 C36 -173.8(3)
C36 C37 C38 C39 1.0(4)
C19 C37 C38 C39 -171.5(3)
C37 C38 C39 N8 0.0(4)
C37 C38 C39 C40 179.3(4)
C36 N8 C39 C38 -1.2(4)
C36 N8 C39 C40 179.6(3)
C38 C39 C40 O2 -169.4(4)
N8 C39 C40 O2 9.7(6)
C38 C39 C40 C83 10.6(6)
N8 C39 C40 C83 -170.3(4)
O1 C1 C41 C46 63.9(5)
C2 C1 C41 C46 -116.9(4)
O1 C1 C41 C42 -114.1(5)
C2 C1 C41 C42 65.1(5)
C46 C41 C42 F1 -175.5(4)
C1 C41 C42 F1 2.5(7)
C46 C41 C42 C43 1.4(7)
C1 C41 C42 C43 179.4(5)
F1 C42 C43 F2 -4.2(9)
C41 C42 C43 F2 178.9(5)
F1 C42 C43 C44 175.8(6)
C41 C42 C43 C44 -1.2(10)
F2 C43 C44 F3 1.4(13)
C42 C43 C44 F3 -178.5(8)
F2 C43 C44 C45 179.6(7)
C42 C43 C44 C45 -0.3(12)
F3 C44 C45 F4 -0.8(13)
C43 C44 C45 F4 -178.9(8)
F3 C44 C45 C46 179.8(8)
C43 C44 C45 C46 1.6(12)
F4 C45 C46 F5 0.4(10)
C44 C45 C46 F5 179.8(6)
F4 C45 C46 C41 179.1(6)
C44 C45 C46 C41 -1.5(11)
C42 C41 C46 F5 178.7(4)
C1 C41 C46 F5 0.6(7)
C42 C41 C46 C45 0.0(8)
C1 C41 C46 C45 -178.1(5)
C7 C6 C47 C52 64.8(5)
C5 C6 C47 C52 -108.1(4)
C7 C6 C47 C48 -117.9(4)
C5 C6 C47 C48 69.2(5)
C52 C47 C48 F6 -179.6(4)
C6 C47 C48 F6 3.0(6)
C52 C47 C48 C49 -1.1(6)
C6 C47 C48 C49 -178.6(4)
F6 C48 C49 F7 -1.2(6)
C47 C48 C49 F7 -179.6(4)
F6 C48 C49 C50 178.1(4)
C47 C48 C49 C50 -0.4(6)
F7 C49 C50 F8 0.6(6)
C48 C49 C50 F8 -178.6(4)
F7 C49 C50 C51 -179.7(4)
C48 C49 C50 C51 1.1(7)
F8 C50 C51 F9 -2.6(6)
C49 C50 C51 F9 177.7(4)
F8 C50 C51 C52 179.5(4)
C49 C50 C51 C52 -0.2(7)
F9 C51 C52 F10 -1.1(6)
C50 C51 C52 F10 176.8(4)
F9 C51 C52 C47 -179.3(4)
C50 C51 C52 C47 -1.4(7)
C48 C47 C52 F10 -176.2(4)
C6 C47 C52 F10 1.1(6)
C48 C47 C52 C51 2.0(6)
C6 C47 C52 C51 179.4(4)
C12 C11 C53 C58 -62.9(6)
C10 C11 C53 C58 118.1(5)
C12 C11 C53 C54 117.0(5)
C10 C11 C53 C54 -62.0(6)
C58 C53 C54 F11 178.1(5)
C11 C53 C54 F11 -1.8(8)
C58 C53 C54 C55 -1.8(9)
C11 C53 C54 C55 178.3(6)
F11 C54 C55 F12 0.1(10)
C53 C54 C55 F12 -179.9(6)
F11 C54 C55 C56 -179.5(7)
C53 C54 C55 C56 0.5(11)
F12 C55 C56 F13 -1.0(13)
C54 C55 C56 F13 178.6(7)
F12 C55 C56 C57 -178.9(8)
C54 C55 C56 C57 0.7(13)
F13 C56 C57 F14 1.5(12)
C55 C56 C57 F14 179.3(7)
F13 C56 C57 C58 -178.3(7)
C55 C56 C57 C58 -0.5(12)
C54 C53 C58 F15 -178.3(5)
C11 C53 C58 F15 1.6(8)
C54 C53 C58 C57 2.0(8)
C11 C53 C58 C57 -178.1(5)
F14 C57 C58 F15 -0.4(9)
C56 C57 C58 F15 179.4(6)
F14 C57 C58 C53 179.2(6)
C56 C57 C58 C53 -0.9(10)
C15 C16 C59 C64 -131.7(4)
C17 C16 C59 C64 59.0(5)
C15 C16 C59 C60 52.4(5)
C17 C16 C59 C60 -116.9(4)
C64 C59 C60 F16 -177.2(3)
C16 C59 C60 F16 -1.2(6)
C64 C59 C60 C61 0.5(6)
C16 C59 C60 C61 176.6(4)
F16 C60 C61 F17 -0.6(6)
C59 C60 C61 F17 -178.4(4)
F16 C60 C61 C62 178.2(4)
C59 C60 C61 C62 0.4(7)
F17 C61 C62 F18 -0.7(7)
C60 C61 C62 F18 -179.6(5)
F17 C61 C62 C63 177.3(5)
C60 C61 C62 C63 -1.5(8)
F18 C62 C63 F19 -1.6(8)
C61 C62 C63 F19 -179.7(5)
F18 C62 C63 C64 179.7(5)
C61 C62 C63 C64 1.6(8)
F19 C63 C64 F20 1.2(7)
C62 C63 C64 F20 179.9(4)
F19 C63 C64 C59 -179.4(4)
C62 C63 C64 C59 -0.7(7)
C60 C59 C64 F20 179.0(3)
C16 C59 C64 F20 2.9(6)
C60 C59 C64 C63 -0.4(6)
C16 C59 C64 C63 -176.5(4)
C26 C25 C65 C66 87.3(5)
C24 C25 C65 C66 -90.2(5)
C26 C25 C65 C70 -95.3(5)
C24 C25 C65 C70 87.3(5)
C70 C65 C66 F21 -179.4(5)
C25 C65 C66 F21 -1.8(7)
C70 C65 C66 C67 -0.6(7)
C25 C65 C66 C67 177.0(4)
F21 C66 C67 F22 0.6(8)
C65 C66 C67 F22 -178.1(5)
F21 C66 C67 C68 -180.0(5)
C65 C66 C67 C68 1.2(8)
F22 C67 C68 F23 -1.7(8)
C66 C67 C68 F23 179.0(5)
F22 C67 C68 C69 178.9(5)
C66 C67 C68 C69 -0.5(8)
F23 C68 C69 F24 1.4(8)
C67 C68 C69 F24 -179.2(5)
F23 C68 C69 C70 179.7(4)
C67 C68 C69 C70 -0.9(8)
C66 C65 C70 F25 179.2(4)
C25 C65 C70 F25 1.7(6)
C66 C65 C70 C69 -0.8(7)
C25 C65 C70 C69 -178.3(4)
F24 C69 C70 F25 -0.1(7)
C68 C69 C70 F25 -178.4(5)
F24 C69 C70 C65 179.9(5)
C68 C69 C70 C65 1.6(7)
C31 C30 C71 C76 -116.3(5)
C29 C30 C71 C76 70.0(5)
C31 C30 C71 C72 66.1(5)
C29 C30 C71 C72 -107.7(4)
C76 C71 C72 F26 -179.4(4)
C30 C71 C72 F26 -1.7(6)
C76 C71 C72 C73 -0.2(6)
C30 C71 C72 C73 177.6(4)
F26 C72 C73 F27 -1.0(6)
C71 C72 C73 F27 179.8(4)
F26 C72 C73 C74 -179.9(4)
C71 C72 C73 C74 0.9(7)
F27 C73 C74 F28 -0.6(7)
C72 C73 C74 F28 178.2(4)
F27 C73 C74 C75 -179.8(4)
C72 C73 C74 C75 -1.0(7)
F28 C74 C75 F29 1.8(7)
C73 C74 C75 F29 -179.0(5)
F28 C74 C75 C76 -178.8(4)
C73 C74 C75 C76 0.4(7)
C72 C71 C76 F30 179.7(4)
C30 C71 C76 F30 1.9(6)
C72 C71 C76 C75 -0.4(6)
C30 C71 C76 C75 -178.1(4)
F29 C75 C76 F30 -0.4(7)
C74 C75 C76 F30 -179.8(4)
F29 C75 C76 C71 179.7(4)
C74 C75 C76 C71 0.3(7)
C34 C35 C77 C82 140.6(4)
C36 C35 C77 C82 -42.7(5)
C34 C35 C77 C78 -46.2(5)
C36 C35 C77 C78 130.4(4)
C82 C77 C78 F31 173.8(4)
C35 C77 C78 F31 0.2(6)
C82 C77 C78 C79 -3.8(6)
C35 C77 C78 C79 -177.4(4)
F31 C78 C79 C80 -175.5(4)
C77 C78 C79 C80 2.1(7)
F31 C78 C79 F32 2.5(6)
C77 C78 C79 F32 -179.8(4)
F32 C79 C80 F33 -1.1(8)
C78 C79 C80 F33 176.9(5)
F32 C79 C80 C81 -176.6(5)
C78 C79 C80 C81 1.4(8)
C79 C80 C81 F34 178.2(6)
F33 C80 C81 F34 2.6(9)
C79 C80 C81 C82 -3.0(9)
F33 C80 C81 C82 -178.6(5)
C78 C77 C82 F35 -177.0(4)
C35 C77 C82 F35 -3.2(7)
C78 C77 C82 C81 2.1(7)
C35 C77 C82 C81 175.9(5)
F34 C81 C82 F35 -0.9(9)
C80 C81 C82 F35 -179.7(5)
F34 C81 C82 C77 180.0(5)
C80 C81 C82 C77 1.2(9)
O2 C40 C83 C88 -111.7(5)
C39 C40 C83 C88 68.3(5)
O2 C40 C83 C84 64.2(6)
C39 C40 C83 C84 -115.8(5)
C88 C83 C84 F36 179.0(6)
C40 C83 C84 F36 2.9(9)
C88 C83 C84 C85 -1.0(10)
C40 C83 C84 C85 -177.0(7)
F36 C84 C85 F37 -4.0(12)
C83 C84 C85 F37 175.9(7)
F36 C84 C85 C86 176.8(8)
C83 C84 C85 C86 -3.3(13)
C84 C85 C86 F38 179.4(9)
F37 C85 C86 F38 0.2(16)
C84 C85 C86 C87 3.2(15)
F37 C85 C86 C87 -176.0(9)
F38 C86 C87 F39 -1.9(14)
C85 C86 C87 F39 174.4(8)
F38 C86 C87 C88 -175.3(7)
C85 C86 C87 C88 1.1(14)
C84 C83 C88 F40 -174.9(6)
C40 C83 C88 F40 1.2(7)
C84 C83 C88 C87 5.5(8)
C40 C83 C88 C87 -178.5(5)
F39 C87 C88 F40 1.5(10)
C86 C87 C88 F40 174.8(7)
F39 C87 C88 C83 -178.9(6)
C86 C87 C88 C83 -5.5(11)
